data_7720880
loop_
_publ_author_name
'Nguyen, Manh Linh'
'Strunskus, Thomas'
'N&#xe4;ther, Christian'
'Krahmer, Jan'
'Tuczek, Felix'

_publ_section_title
;
 Synthesis of a rhenium(VII) trioxo complex supported by a triphyrin
 ligand: oxygenation chemistry and deposition on Au(111).
;
_journal_issue 17
_journal_name_full 'Dalton transactions (Cambridge, England : 2003)'
_journal_page_first 6944
_journal_page_last 6953
_journal_paper_doi 10.1039/d6dt00370b
_journal_volume 55
_journal_year 2026
_chemical_formula_moiety 'C29 H30 N3 O3 Re'
_chemical_formula_sum 'C29 H30 N3 O3 Re'
_chemical_formula_weight 654.76
_space_group_crystal_system triclinic
_space_group_IT_number 2
_space_group_name_Hall '-P 1'
_space_group_name_H-M_alt 'P -1'
_atom_sites_solution_hydrogens geom
_atom_sites_solution_primary dual
_audit_creation_date 2022-03-23
_audit_creation_method
;
Olex2 1.3-ac4
(compiled 2020.11.27 svn.r5f609507 for Rigaku Oxford Diffraction, GUI svn.r6214)
;
_audit_update_record
;
2026-02-10 deposited with the CCDC.	2026-04-14 downloaded from the CCDC.
;
_cell_angle_alpha 92.0104(4)
_cell_angle_beta 96.2968(5)
_cell_angle_gamma 97.2320(5)
_cell_formula_units_Z 2
_cell_length_a 9.19418(7)
_cell_length_b 10.16670(6)
_cell_length_c 13.81606(6)
_cell_measurement_reflns_used 29286
_cell_measurement_temperature 100.00(10)
_cell_measurement_theta_max 79.4170
_cell_measurement_theta_min 3.2030
_cell_volume 1271.880(14)
_computing_cell_refinement 'CrysAlisPro 1.171.42.40a (Rigaku OD, 2021)'
_computing_data_collection 'CrysAlisPro 1.171.42.40a (Rigaku OD, 2021)'
_computing_data_reduction 'CrysAlisPro 1.171.42.40a (Rigaku OD, 2021)'
_computing_molecular_graphics 'Olex2 1.3-ac4 (Dolomanov et al., 2009)'
_computing_publication_material 'Olex2 1.3-ac4 (Dolomanov et al., 2009)'
_computing_structure_refinement 'SHELXL 2016/6 (Sheldrick, 2015)'
_computing_structure_solution 'SHELXT 2014/4 (Sheldrick, 2014)'
_diffrn_ambient_environment N~2~
_diffrn_ambient_temperature 100.00(10)
_diffrn_detector 'Hybrid Pixel Array Detector'
_diffrn_detector_area_resol_mean 10.0000
_diffrn_detector_type HyPix
_diffrn_measured_fraction_theta_full 0.995
_diffrn_measured_fraction_theta_max 0.972
_diffrn_measurement_details
;
List of Runs (angles in degrees, time in seconds):

  # Type    Start    End  Width  t~exp~   \w     \q     \k     \f   Frames
#--------------------------------------------------------------------------
  1  \w    -71.00  -6.00   0.50    0.25    --  -43.21 114.00 133.00  130
  2  \w     27.00  86.00   0.50    0.25    --   43.21-114.00  42.00  118
  3  \w    -71.00 -20.00   0.50    0.60    --  -96.00 114.00 133.00  102
  4  \w   -163.00 -96.00   0.50    0.60    --  -96.00-114.00  42.00  134
  5  \w     43.00  97.00   0.50    0.60    --  117.50-114.00  42.00  108
  6  \w    118.00 178.00   0.50    0.60    --  117.50 114.00 133.00  120
  7  \w   -120.00 -29.00   0.50    0.25    --  -43.21 -38.00  60.00  182
  8  \w     29.00  60.00   0.50    0.25    --   43.21  57.00 157.51   62
  9  \w     28.00  59.00   0.50    0.25    --   43.21  58.00 132.56   62
 10  \w     29.00  60.00   0.50    0.25    --   43.21  55.00-174.23   62
 11  \w    -34.00  19.00   0.50    0.25    --   43.21 -38.00  30.00  106
 12  \w      1.00  66.00   0.50    0.25    --   43.21 -77.00 120.00  130
 13  \w     27.00  54.00   0.50    0.25    --   43.21  61.00 -18.34   54
 14  \w     27.00  54.00   0.50    0.25    --   43.21  61.00 -84.92   54
 15  \w     28.00  59.00   0.50    0.25    --   43.21  58.00   4.58   62
 16  \w     27.00  54.00   0.50    0.25    --   43.21  61.00  34.60   54
 17  \w     27.00  54.00   0.50    0.25    --   43.21  61.00 -51.24   54
 18  \w    -34.00  19.00   0.50    0.25    --   43.21 -38.00 -30.00  106
 19  \w     27.00  54.00   0.50    0.25    --   43.21  61.00-111.35   54
 20  \w    -51.00 -22.00   0.50    0.60    --  -96.00  61.00 -90.00   58
 21  \w   -171.00 -82.00   0.50    0.60    --  -96.00 -47.00 116.20  178
 22  \w    -51.00 -22.00   0.50    0.60    --  -96.00  61.00  90.00   58
 23  \w    -51.00 -22.00   0.50    0.60    --  -96.00  61.00 -30.00   58
 24  \w   -136.00 -81.00   0.50    0.60    --  -96.00 -15.00-180.00  110
 25  \w     44.00  92.00   0.50    0.60    --  117.50 -95.00 150.00   96
 26  \w     44.00  92.00   0.50    0.60    --  117.50 -95.00 -30.00   96
 27  \w    103.00 136.00   0.50    0.60    --  117.50  15.00 -30.00   66
 28  \w     44.00 102.00   0.50    0.60    --  117.50-125.00-120.00  116
 29  \w    103.00 136.00   0.50    0.60    --  117.50  15.00-180.00   66
 30  \w     44.00  75.00   0.50    0.60    --  117.50 -77.00-180.00   62
 31  \w     44.00 102.00   0.50    0.60    --  117.50-125.00 -30.00  116
 32  \w    124.00 178.00   0.50    0.60    --  117.50  77.00  90.00  108
 33  \w    103.00 136.00   0.50    0.60    --  117.50  15.00  60.00   66
 34  \w     44.00 102.00   0.50    0.60    --  117.50-125.00-180.00  116
 35  \w    112.00 178.00   0.50    0.60    --  117.50 125.00-150.00  132
 36  \w    124.00 178.00   0.50    0.60    --  117.50  77.00 -60.00  108
 37  \w    112.00 178.00   0.50    0.60    --  117.50 125.00-120.00  132
 38  \w    124.00 178.00   0.50    0.60    --  117.50  77.00-180.00  108
 39  \w     44.00  75.00   0.50    0.60    --  117.50 -77.00-150.00   62
 40  \w     44.00  92.00   0.50    0.60    --  117.50 -95.00  60.00   96
 41  \w     44.00  92.00   0.50    0.60    --  117.50 -95.00-120.00   96
 42  \w    103.00 136.00   0.50    0.60    --  117.50  15.00-150.00   66
 43  \w     44.00  92.00   0.50    0.60    --  117.50 -95.00 120.00   96
 44  \w    112.00 178.00   0.50    0.60    --  117.50 125.00  60.00  132
 45  \w     44.00  95.00   0.50    0.60    --  117.50 -91.00 167.25  102
 46  \w     44.00  75.00   0.50    0.60    --  117.50 -77.00 -30.00   62
 47  \w    103.00 136.00   0.50    0.60    --  117.50  15.00   0.00   66
 48  \w     44.00  75.00   0.50    0.60    --  117.50 -77.00 -90.00   62
 49  \w    105.00 178.00   0.50    0.60    --  117.50  45.00   0.00  146
 50  \w     44.00  92.00   0.50    0.60    --  117.50 -95.00  30.00   96
 51  \w    105.00 178.00   0.50    0.60    --  117.50  45.00-120.00  146
 52  \w     44.00 102.00   0.50    0.60    --  117.50-125.00 -90.00  116
 53  \w    104.00 166.00   0.50    0.60    --  117.50  30.00  60.00  124
 54  \w     44.00  92.00   0.50    0.60    --  117.50 -95.00 -60.00   96
 55  \w    103.00 136.00   0.50    0.60    --  117.50  15.00 -90.00   66
 56  \w     44.00 102.00   0.50    0.60    --  117.50-125.00-150.00  116
 57  \w    124.00 178.00   0.50    0.60    --  117.50  77.00-150.00  108
 58  \w    103.00 136.00   0.50    0.60    --  117.50  15.00  30.00   66
 59  \w    103.00 136.00   0.50    0.60    --  117.50  15.00 -60.00   66
 60  \w     44.00  75.00   0.50    0.60    --  117.50 -77.00-120.00   62
 61  \w     44.00  75.00   0.50    0.60    --  117.50 -77.00  30.00   62
 62  \w    124.00 178.00   0.50    0.60    --  117.50  77.00 -90.00  108
 63  \w     44.00  92.00   0.50    0.60    --  117.50 -95.00 -90.00   96
 64  \w     44.00 102.00   0.50    0.60    --  117.50-125.00  30.00  116
 65  \w     44.00  92.00   0.50    0.60    --  117.50 -95.00  90.00   96
 66  \w   -120.00 -29.00   0.50    0.25    --  -43.21 -38.00-120.00  182
 67  \w    -19.00  34.00   0.50    0.25    --  -43.21  38.00-120.00  106
 68  \w   -120.00 -29.00   0.50    0.25    --  -43.21 -38.00 150.00  182
 69  \w   -120.00 -29.00   0.50    0.25    --  -43.21 -38.00 -30.00  182
 70  \w     27.00  54.00   0.50    0.25    --   43.21  61.00 -68.28   54
 71  \w    -34.00  19.00   0.50    0.25    --   43.21 -38.00  90.00  106
 72  \w     28.00  59.00   0.50    0.25    --   43.21  58.00 104.28   62
 73  \w     28.00  59.00   0.50    0.25    --   43.21  59.00  65.73   62
 74  \w     28.00  57.00   0.50    0.25    --   43.21  60.00-169.68   58
 75  \w     18.00  77.00   0.50    0.25    --   43.21 -99.00 -60.00  118
 76  \w     28.00  59.00   0.50    0.25    --   43.21  59.00-139.98   62
 77  \w     30.00 120.00   0.50    0.25    --   43.21  38.00 -60.00  180
 78  \w     29.00  60.00   0.50    0.25    --   43.21  56.00  -5.24   62
 79  \w     29.00  60.00   0.50    0.25    --   43.21  55.00-141.06   62
 80  \w   -169.00 -83.00   0.50    0.60    --  -96.00 -53.00   9.74  172
 81  \w   -170.00 -83.00   0.50    0.60    --  -96.00 -55.00 -83.33  174
 82  \w   -171.00 -82.00   0.50    0.60    --  -96.00 -48.00 -48.38  178
 83  \w   -170.00 -83.00   0.50    0.60    --  -96.00 -55.00-168.75  174
 84  \w   -170.00 -82.00   0.50    0.60    --  -96.00 -52.00  77.63  176
 85  \w    103.00 136.00   0.50    0.60    --  117.50  15.00 120.00   66
 86  \w    103.00 136.00   0.50    0.60    --  117.50  15.00-120.00   66
 87  \w    103.00 136.00   0.50    0.60    --  117.50  15.00 150.00   66
;
_diffrn_measurement_device 'four-circle diffractometer'
_diffrn_measurement_device_type 'XtaLAB Synergy, Dualflex, HyPix'
_diffrn_measurement_method '\w scans'
_diffrn_orient_matrix_type 'CrysAlisPro convention (1999,Acta A55,543-557)'
_diffrn_orient_matrix_UB_11 -0.1653794000
_diffrn_orient_matrix_UB_12 0.0146340000
_diffrn_orient_matrix_UB_13 -0.0050870000
_diffrn_orient_matrix_UB_21 -0.0184299000
_diffrn_orient_matrix_UB_22 -0.0344960000
_diffrn_orient_matrix_UB_23 -0.1105038000
_diffrn_orient_matrix_UB_31 -0.0349395000
_diffrn_orient_matrix_UB_32 -0.1482717000
_diffrn_orient_matrix_UB_33 0.0194633000
_diffrn_radiation_monochromator mirror
_diffrn_radiation_probe x-ray
_diffrn_radiation_type 'Cu K\a'
_diffrn_radiation_wavelength 1.54184
_diffrn_reflns_av_R_equivalents 0.0230
_diffrn_reflns_av_unetI/netI 0.0123
_diffrn_reflns_Laue_measured_fraction_full 0.995
_diffrn_reflns_Laue_measured_fraction_max 0.972
_diffrn_reflns_limit_h_max 11
_diffrn_reflns_limit_h_min -11
_diffrn_reflns_limit_k_max 10
_diffrn_reflns_limit_k_min -12
_diffrn_reflns_limit_l_max 17
_diffrn_reflns_limit_l_min -17
_diffrn_reflns_number 31276
_diffrn_reflns_point_group_measured_fraction_full 0.995
_diffrn_reflns_point_group_measured_fraction_max 0.972
_diffrn_reflns_theta_full 67.684
_diffrn_reflns_theta_max 79.863
_diffrn_reflns_theta_min 3.222
_diffrn_source 'micro-focus sealed X-ray tube'
_diffrn_source_type 'PhotonJet (Cu) X-ray Source'
_exptl_absorpt_coefficient_mu 9.633
_exptl_absorpt_correction_T_max 1.00000
_exptl_absorpt_correction_T_min 0.74640
_exptl_absorpt_correction_type multi-scan
_exptl_absorpt_process_details
;
CrysAlisPro 1.171.42.40a (Rigaku Oxford Diffraction, 2021)
Empirical absorption correction using spherical harmonics,
implemented in SCALE3 ABSPACK scaling algorithm.
;
_exptl_crystal_colour 'dark red'
_exptl_crystal_density_diffrn 1.710
_exptl_crystal_description block
_exptl_crystal_F_000 648
_exptl_crystal_size_max 0.2
_exptl_crystal_size_mid 0.13
_exptl_crystal_size_min 0.03
_refine_diff_density_max 0.956
_refine_diff_density_min -1.027
_refine_diff_density_rms 0.091
_refine_ls_extinction_coef 0.00076(6)
_refine_ls_extinction_expression Fc^*^=kFc[1+0.001xFc^2^\l^3^/sin(2\q)]^-1/4^
_refine_ls_extinction_method 'SHELXL-2016/6 (Sheldrick 2016)'
_refine_ls_goodness_of_fit_ref 1.075
_refine_ls_hydrogen_treatment constr
_refine_ls_matrix_type full
_refine_ls_number_parameters 332
_refine_ls_number_reflns 5386
_refine_ls_number_restraints 0
_refine_ls_restrained_S_all 1.075
_refine_ls_R_factor_all 0.0183
_refine_ls_R_factor_gt 0.0183
_refine_ls_shift/su_max 0.002
_refine_ls_shift/su_mean 0.000
_refine_ls_structure_factor_coef Fsqd
_refine_ls_weighting_details 'w=1/[\s^2^(Fo^2^)+(0.0311P)^2^+1.7582P] where P=(Fo^2^+2Fc^2^)/3'
_refine_ls_weighting_scheme calc
_refine_ls_wR_factor_gt 0.0499
_refine_ls_wR_factor_ref 0.0499
_reflns_Friedel_coverage 0.000
_reflns_number_gt 5383
_reflns_number_total 5386
_reflns_threshold_expression 'I > 2\s(I)'
_cod_data_source_file d6dt00370b2.cif
_cod_data_source_block felix241
_cod_depositor_comments 'Adding full bibliography for 7720880--7720882.cif.'
_cod_original_cell_volume 1271.880(13)
_cod_database_code 7720880
_shelx_shelxl_version_number 2016/6
_chemical_oxdiff_formula C29H30N3O3Re
_chemical_oxdiff_usercomment 'Nguyen  MLN88'
_shelx_space_group_comment
;
The symmetry employed for this shelxl refinement is uniquely defined
by the following loop, which should always be used as a source of
symmetry information in preference to the above space-group names.
They are only intended as comments.
;
_reflns_odcompleteness_completeness 98.73
_reflns_odcompleteness_iscentric 1
_reflns_odcompleteness_theta 74.33
_olex2_refinement_description
;
1. Fixed Uiso
 At 1.2 times of:
  All C(H) groups, All C(H,H) groups
 At 1.5 times of:
  All C(H,H,H) groups
2.a Secondary CH2 refined with riding coordinates:
 C17(H17A,H17B), C21(H21A,H21B), C23(H23A,H23B), C25(H25A,H25B)
2.b Aromatic/amide H refined with riding coordinates:
 C5(H5), C6(H6), C11(H11), C16(H16)
2.c Idealised Me refined as rotating group:
 C18(H18A,H18B,H18C), C19(H19A,H19B,H19C), C20(H20A,H20B,H20C), C22(H22A,H22B,
 H22C), C24(H24A,H24B,H24C), C26(H26A,H26B,H26C)
;
_olex2_submission_special_instructions 'No special instructions were received'
_oxdiff_exptl_absorpt_empirical_details
;
Empirical correction (ABSPACK) includes:
- Absorption correction using spherical harmonics
- Frame scaling
;
_oxdiff_exptl_absorpt_empirical_full_max 1.173
_oxdiff_exptl_absorpt_empirical_full_min 0.830

loop_
_space_group_symop_operation_xyz
'x, y, z'
'-x, -y, -z'

loop_
_atom_site_label
_atom_site_type_symbol
_atom_site_fract_x
_atom_site_fract_y
_atom_site_fract_z
_atom_site_U_iso_or_equiv
_atom_site_adp_type
_atom_site_occupancy
_atom_site_site_symmetry_order
_atom_site_calc_flag
_atom_site_refinement_flags_posn
_atom_site_refinement_flags_adp
_atom_site_refinement_flags_occupancy
_atom_site_disorder_assembly
_atom_site_disorder_group
Re1 Re 0.65200(2) 0.24945(2) 0.25178(2) 0.00956(5) Uani 1 1 d . . . . .
N1 N 0.6421(2) 0.3780(2) 0.37548(14) 0.0122(4) Uani 1 1 d . . . . .
N2 N 0.4265(2) 0.19540(19) 0.27288(14) 0.0113(4) Uani 1 1 d . . . . .
N3 N 0.5476(2) 0.40768(19) 0.19202(14) 0.0120(4) Uani 1 1 d . . . . .
C1 C 0.7002(2) 0.5089(2) 0.37708(16) 0.0123(4) Uani 1 1 d . . . . .
C2 C 0.7418(2) 0.5577(2) 0.47799(17) 0.0135(4) Uani 1 1 d . . . . .
C3 C 0.6970(2) 0.4567(2) 0.53502(16) 0.0140(4) Uani 1 1 d . . . . .
C4 C 0.6303(2) 0.3445(2) 0.46823(16) 0.0129(4) Uani 1 1 d . . . . .
C5 C 0.5533(2) 0.2249(2) 0.49520(16) 0.0136(4) Uani 1 1 d . . . . .
H5 H 0.579167 0.204196 0.560863 0.016 Uiso 1 1 calc R U . . .
C6 C 0.4459(2) 0.1311(2) 0.44323(16) 0.0126(4) Uani 1 1 d . . . . .
H6 H 0.413565 0.057997 0.479988 0.015 Uiso 1 1 calc R U . . .
C7 C 0.3767(2) 0.1246(2) 0.34649(16) 0.0121(4) Uani 1 1 d . . . . .
C8 C 0.2278(2) 0.0589(2) 0.31476(17) 0.0132(4) Uani 1 1 d . . . . .
C9 C 0.1875(2) 0.1019(2) 0.22428(16) 0.0127(4) Uani 1 1 d . . . . .
C10 C 0.3135(2) 0.1918(2) 0.19939(16) 0.0123(4) Uani 1 1 d . . . . .
C11 C 0.3153(3) 0.2832(2) 0.12561(16) 0.0141(4) Uani 1 1 d . . . . .
H11 H 0.241552 0.268375 0.071157 0.017 Uiso 1 1 calc R U . . .
C12 C 0.4218(2) 0.3961(2) 0.12904(16) 0.0128(4) Uani 1 1 d . . . . .
C13 C 0.4031(3) 0.5262(2) 0.09113(16) 0.0134(4) Uani 1 1 d . . . . .
C14 C 0.5136(3) 0.6148(2) 0.13971(16) 0.0136(4) Uani 1 1 d . . . . .
C15 C 0.5988(2) 0.5383(2) 0.20756(16) 0.0130(4) Uani 1 1 d . . . . .
C16 C 0.6895(2) 0.5845(2) 0.29385(17) 0.0141(4) Uani 1 1 d . . . . .
H16 H 0.745578 0.669934 0.295959 0.017 Uiso 1 1 calc R U . . .
C17 C 0.8245(3) 0.6912(2) 0.50955(17) 0.0160(4) Uani 1 1 d . . . . .
H17A H 0.805571 0.714969 0.576722 0.019 Uiso 1 1 calc R U . . .
H17B H 0.788359 0.758501 0.466175 0.019 Uiso 1 1 calc R U . . .
C18 C 0.9902(3) 0.6927(2) 0.50656(19) 0.0199(5) Uani 1 1 d . . . . .
H18A H 1.009245 0.670794 0.439851 0.030 Uiso 1 1 calc R U . . .
H18B H 1.026387 0.627000 0.550224 0.030 Uiso 1 1 calc R U . . .
H18C H 1.041325 0.781142 0.527690 0.030 Uiso 1 1 calc R U . . .
C19 C 0.7080(3) 0.4580(3) 0.64383(17) 0.0194(5) Uani 1 1 d . . . . .
H19A H 0.773444 0.394404 0.667818 0.029 Uiso 1 1 calc R U . . .
H19B H 0.609681 0.433370 0.664025 0.029 Uiso 1 1 calc R U . . .
H19C H 0.747957 0.547261 0.670961 0.029 Uiso 1 1 calc R U . . .
C20 C 0.1368(3) -0.0303(2) 0.37503(18) 0.0176(5) Uani 1 1 d . . . . .
H20A H 0.035817 -0.049817 0.342320 0.026 Uiso 1 1 calc R U . . .
H20B H 0.135135 0.013582 0.439112 0.026 Uiso 1 1 calc R U . . .
H20C H 0.179630 -0.113330 0.383205 0.026 Uiso 1 1 calc R U . . .
C21 C 0.0422(3) 0.0664(2) 0.16323(17) 0.0154(4) Uani 1 1 d . . . . .
H21A H 0.031491 0.132382 0.112788 0.018 Uiso 1 1 calc R U . . .
H21B H -0.038222 0.070563 0.204949 0.018 Uiso 1 1 calc R U . . .
C22 C 0.0263(3) -0.0728(3) 0.11337(19) 0.0223(5) Uani 1 1 d . . . . .
H22A H 0.101653 -0.075806 0.068636 0.033 Uiso 1 1 calc R U . . .
H22B H -0.071947 -0.093163 0.076758 0.033 Uiso 1 1 calc R U . . .
H22C H 0.039155 -0.138402 0.162887 0.033 Uiso 1 1 calc R U . . .
C23 C 0.2775(3) 0.5542(2) 0.01958(17) 0.0170(4) Uani 1 1 d . . . . .
H23A H 0.239155 0.472288 -0.020813 0.020 Uiso 1 1 calc R U . . .
H23B H 0.314719 0.622325 -0.024350 0.020 Uiso 1 1 calc R U . . .
C24 C 0.1514(3) 0.6026(3) 0.0680(2) 0.0283(6) Uani 1 1 d . . . . .
H24A H 0.073577 0.620551 0.017679 0.042 Uiso 1 1 calc R U . . .
H24B H 0.188276 0.684209 0.107676 0.042 Uiso 1 1 calc R U . . .
H24C H 0.111301 0.534256 0.109601 0.042 Uiso 1 1 calc R U . . .
C25 C 0.5385(3) 0.7630(2) 0.13379(17) 0.0181(5) Uani 1 1 d . . . . .
H25A H 0.497980 0.786381 0.068191 0.022 Uiso 1 1 calc R U . . .
H25B H 0.646018 0.792807 0.141590 0.022 Uiso 1 1 calc R U . . .
C26 C 0.4681(3) 0.8376(2) 0.2102(2) 0.0228(5) Uani 1 1 d . . . . .
H26A H 0.480867 0.932699 0.198607 0.034 Uiso 1 1 calc R U . . .
H26B H 0.515585 0.823323 0.275370 0.034 Uiso 1 1 calc R U . . .
H26C H 0.362559 0.804801 0.205878 0.034 Uiso 1 1 calc R U . . .
C31 C 0.7251(2) 0.1047(2) 0.31992(17) 0.0138(4) Uani 1 1 d . . . . .
O31 O 0.76591(19) 0.01558(17) 0.35945(13) 0.0193(3) Uani 1 1 d . . . . .
C41 C 0.6512(3) 0.1440(2) 0.13253(17) 0.0148(4) Uani 1 1 d . . . . .
O41 O 0.6577(2) 0.08183(18) 0.06247(13) 0.0214(4) Uani 1 1 d . . . . .
C51 C 0.8517(3) 0.3219(2) 0.23543(17) 0.0154(4) Uani 1 1 d . . . . .
O51 O 0.9703(2) 0.36455(19) 0.22521(15) 0.0244(4) Uani 1 1 d . . . . .

loop_
_atom_site_aniso_label
_atom_site_aniso_U_11
_atom_site_aniso_U_22
_atom_site_aniso_U_33
_atom_site_aniso_U_23
_atom_site_aniso_U_13
_atom_site_aniso_U_12
Re1 0.00916(6) 0.00799(7) 0.01178(6) 0.00136(4) 0.00153(4) 0.00160(4)
N1 0.0130(9) 0.0115(9) 0.0125(9) 0.0004(7) 0.0019(7) 0.0024(7)
N2 0.0090(8) 0.0107(9) 0.0142(9) 0.0014(7) 0.0005(7) 0.0014(7)
N3 0.0122(9) 0.0108(9) 0.0137(9) 0.0022(7) 0.0020(7) 0.0030(7)
C1 0.0099(10) 0.0118(10) 0.0154(10) -0.0015(8) 0.0020(8) 0.0028(8)
C2 0.0084(9) 0.0142(11) 0.0183(11) -0.0006(8) 0.0005(8) 0.0037(8)
C3 0.0110(10) 0.0151(11) 0.0158(10) -0.0012(8) 0.0002(8) 0.0032(8)
C4 0.0101(10) 0.0141(11) 0.0148(10) 0.0011(8) 0.0005(8) 0.0038(8)
C5 0.0126(10) 0.0153(11) 0.0135(10) 0.0027(8) 0.0022(8) 0.0033(8)
C6 0.0119(10) 0.0114(10) 0.0158(10) 0.0044(8) 0.0035(8) 0.0040(8)
C7 0.0127(10) 0.0075(10) 0.0169(10) 0.0016(8) 0.0038(8) 0.0030(8)
C8 0.0120(10) 0.0108(10) 0.0171(10) -0.0007(8) 0.0027(8) 0.0021(8)
C9 0.0121(10) 0.0094(10) 0.0173(10) -0.0008(8) 0.0023(8) 0.0032(8)
C10 0.0108(10) 0.0119(10) 0.0144(10) -0.0027(8) 0.0016(8) 0.0032(8)
C11 0.0162(10) 0.0126(11) 0.0138(10) -0.0018(8) 0.0018(8) 0.0032(8)
C12 0.0140(10) 0.0134(11) 0.0119(10) 0.0012(8) 0.0018(8) 0.0048(8)
C13 0.0157(11) 0.0136(11) 0.0123(10) 0.0035(8) 0.0051(8) 0.0038(8)
C14 0.0155(10) 0.0129(11) 0.0137(10) 0.0036(8) 0.0042(8) 0.0036(8)
C15 0.0142(10) 0.0115(10) 0.0146(10) 0.0036(8) 0.0043(8) 0.0038(8)
C16 0.0127(10) 0.0107(10) 0.0192(11) 0.0017(8) 0.0036(8) 0.0010(8)
C17 0.0144(11) 0.0128(11) 0.0200(11) -0.0015(8) -0.0001(8) 0.0013(8)
C18 0.0131(11) 0.0173(12) 0.0281(12) -0.0013(9) 0.0015(9) -0.0019(9)
C19 0.0184(11) 0.0231(13) 0.0156(11) -0.0014(9) 0.0017(9) -0.0008(9)
C20 0.0150(11) 0.0161(11) 0.0215(11) 0.0038(9) 0.0033(9) -0.0007(9)
C21 0.0123(10) 0.0152(11) 0.0180(11) -0.0002(9) -0.0002(8) 0.0009(8)
C22 0.0245(13) 0.0176(12) 0.0223(12) -0.0037(9) -0.0036(10) 0.0006(10)
C23 0.0180(11) 0.0183(12) 0.0154(10) 0.0065(9) 0.0008(9) 0.0042(9)
C24 0.0176(12) 0.0337(15) 0.0332(14) -0.0093(12) -0.0027(10) 0.0098(11)
C25 0.0244(12) 0.0118(11) 0.0188(11) 0.0048(9) 0.0042(9) 0.0026(9)
C26 0.0268(13) 0.0126(12) 0.0291(13) -0.0023(9) 0.0069(10) 0.0002(9)
C31 0.0106(10) 0.0143(11) 0.0159(10) -0.0009(8) 0.0021(8) -0.0004(8)
O31 0.0183(8) 0.0171(9) 0.0236(9) 0.0068(7) 0.0004(7) 0.0065(7)
C41 0.0151(11) 0.0119(11) 0.0174(11) 0.0031(8) 0.0017(8) 0.0014(8)
O41 0.0287(10) 0.0194(9) 0.0166(8) -0.0022(7) 0.0025(7) 0.0055(7)
C51 0.0176(11) 0.0107(10) 0.0183(11) 0.0011(8) 0.0024(9) 0.0030(8)
O51 0.0145(9) 0.0232(9) 0.0354(10) -0.0001(8) 0.0094(7) -0.0030(7)

loop_
_atom_type_symbol
_atom_type_description
_atom_type_scat_dispersion_real
_atom_type_scat_dispersion_imag
_atom_type_scat_source
C C 0.0181 0.0091 'International Tables Vol C Tables 4.2.6.8 and 6.1.1.4'
H H 0.0000 0.0000 'International Tables Vol C Tables 4.2.6.8 and 6.1.1.4'
N N 0.0311 0.0180 'International Tables Vol C Tables 4.2.6.8 and 6.1.1.4'
O O 0.0492 0.0322 'International Tables Vol C Tables 4.2.6.8 and 6.1.1.4'
Re Re -5.2083 5.8923 'International Tables Vol C Tables 4.2.6.8 and 6.1.1.4'

loop_
_geom_angle_atom_site_label_1
_geom_angle_atom_site_label_2
_geom_angle_atom_site_label_3
_geom_angle
_geom_angle_site_symmetry_1
_geom_angle_site_symmetry_3
_geom_angle_publ_flag
N2 Re1 N1 80.95(7) . . ?
N3 Re1 N1 76.33(7) . . ?
N3 Re1 N2 76.83(7) . . ?
C31 Re1 N1 98.05(9) . . ?
C31 Re1 N2 95.89(8) . . ?
C31 Re1 N3 171.32(8) . . ?
C31 Re1 C41 87.18(10) . . ?
C31 Re1 C51 89.92(10) . . ?
C41 Re1 N1 174.70(8) . . ?
C41 Re1 N2 97.70(9) . . ?
C41 Re1 N3 98.38(9) . . ?
C51 Re1 N1 93.67(9) . . ?
C51 Re1 N2 172.57(8) . . ?
C51 Re1 N3 96.98(9) . . ?
C51 Re1 C41 87.19(10) . . ?
C1 N1 Re1 120.38(15) . . ?
C4 N1 Re1 127.78(16) . . ?
C4 N1 C1 108.18(19) . . ?
C7 N2 Re1 126.00(15) . . ?
C7 N2 C10 108.43(19) . . ?
C10 N2 Re1 122.85(15) . . ?
C12 N3 Re1 126.34(16) . . ?
C15 N3 Re1 125.39(15) . . ?
C15 N3 C12 108.22(19) . . ?
N1 C1 C2 109.02(19) . . ?
N1 C1 C16 122.4(2) . . ?
C16 C1 C2 127.4(2) . . ?
C1 C2 C17 125.0(2) . . ?
C3 C2 C1 106.7(2) . . ?
C3 C2 C17 128.2(2) . . ?
C2 C3 C4 106.4(2) . . ?
C2 C3 C19 127.9(2) . . ?
C4 C3 C19 125.6(2) . . ?
N1 C4 C3 109.3(2) . . ?
N1 C4 C5 124.7(2) . . ?
C5 C4 C3 125.8(2) . . ?
C6 C5 C4 132.0(2) . . ?
C5 C6 C7 132.1(2) . . ?
N2 C7 C6 125.5(2) . . ?
N2 C7 C8 109.01(19) . . ?
C6 C7 C8 124.7(2) . . ?
C7 C8 C20 125.0(2) . . ?
C9 C8 C7 106.84(19) . . ?
C9 C8 C20 128.0(2) . . ?
C8 C9 C10 106.56(19) . . ?
C8 C9 C21 126.9(2) . . ?
C10 C9 C21 126.6(2) . . ?
N2 C10 C9 108.73(19) . . ?
N2 C10 C11 122.2(2) . . ?
C11 C10 C9 127.7(2) . . ?
C10 C11 C12 122.7(2) . . ?
N3 C12 C11 121.3(2) . . ?
N3 C12 C13 108.9(2) . . ?
C11 C12 C13 127.8(2) . . ?
C12 C13 C23 125.0(2) . . ?
C14 C13 C12 106.6(2) . . ?
C14 C13 C23 128.2(2) . . ?
C13 C14 C15 106.3(2) . . ?
C13 C14 C25 128.4(2) . . ?
C15 C14 C25 125.1(2) . . ?
N3 C15 C14 109.2(2) . . ?
N3 C15 C16 120.5(2) . . ?
C16 C15 C14 128.0(2) . . ?
C1 C16 C15 122.4(2) . . ?
C2 C17 C18 111.32(19) . . ?
C9 C21 C22 112.5(2) . . ?
C13 C23 C24 113.2(2) . . ?
C14 C25 C26 113.8(2) . . ?
O31 C31 Re1 178.2(2) . . ?
O41 C41 Re1 176.9(2) . . ?
O51 C51 Re1 179.6(2) . . ?

loop_
_geom_bond_atom_site_label_1
_geom_bond_atom_site_label_2
_geom_bond_distance
_geom_bond_site_symmetry_2
_geom_bond_publ_flag
Re1 N1 2.1321(19) . ?
Re1 N2 2.1309(19) . ?
Re1 N3 2.1212(19) . ?
Re1 C31 1.926(2) . ?
Re1 C41 1.933(2) . ?
Re1 C51 1.931(2) . ?
N1 C1 1.368(3) . ?
N1 C4 1.350(3) . ?
N2 C7 1.354(3) . ?
N2 C10 1.367(3) . ?
N3 C12 1.358(3) . ?
N3 C15 1.353(3) . ?
C1 C2 1.457(3) . ?
C1 C16 1.407(3) . ?
C2 C3 1.366(3) . ?
C2 C17 1.495(3) . ?
C3 C4 1.467(3) . ?
C3 C19 1.495(3) . ?
C4 C5 1.412(3) . ?
C5 C6 1.400(3) . ?
C6 C7 1.412(3) . ?
C7 C8 1.459(3) . ?
C8 C9 1.367(3) . ?
C8 C20 1.494(3) . ?
C9 C10 1.462(3) . ?
C9 C21 1.496(3) . ?
C10 C11 1.404(3) . ?
C11 C12 1.408(3) . ?
C12 C13 1.463(3) . ?
C13 C14 1.368(3) . ?
C13 C23 1.498(3) . ?
C14 C15 1.463(3) . ?
C14 C25 1.502(3) . ?
C15 C16 1.408(3) . ?
C17 C18 1.527(3) . ?
C21 C22 1.535(3) . ?
C23 C24 1.524(3) . ?
C25 C26 1.526(3) . ?
C31 O31 1.156(3) . ?
C41 O41 1.149(3) . ?
C51 O51 1.147(3) . ?
